data_4024302
loop_
_publ_author_name
'Eric Fillion'
'Ashraf Wilsily'
'Dan Fishlock'

_publ_section_title
;
Probing Persistent Intramolecular C-H...X (X = O, S, Br, Cl, and F)
Bonding in Solution Using Benzyl Meldrum's Acid Derivatives
;
_journal_name_full 'Journal of Organic Chemistry'
_journal_page_first 1259
_journal_page_last 1267
_journal_paper_doi 10.1021/jo802311w
_journal_volume 74
_journal_year 2009
_chemical_formula_moiety 'C18 H21 F O4'
_chemical_formula_sum 'C18 H21 F O4'
_chemical_formula_weight 320.35
_chemical_name_systematic
; 
 ? 
;
_space_group_IT_number 14
_symmetry_cell_setting monoclinic
_symmetry_space_group_name_Hall '-P 2ybc'
_symmetry_space_group_name_H-M 'P 1 21/c 1'
_atom_sites_solution_hydrogens geom
_atom_sites_solution_primary direct
_atom_sites_solution_secondary difmap
_audit_creation_method SHELXL-97
_cell_angle_alpha 90.00
_cell_angle_beta 98.5560(19)
_cell_angle_gamma 90.00
_cell_formula_units_Z 4
_cell_length_a 15.5125(6)
_cell_length_b 7.6198(2)
_cell_length_c 14.4039(7)
_cell_measurement_reflns_used 8563
_cell_measurement_temperature 150(1)
_cell_measurement_theta_max 25.0
_cell_measurement_theta_min 2.7
_cell_volume 1683.62(11)
_computing_cell_refinement 'Denzo-SMN (Otwinowski & Minor, 1997)'
_computing_data_collection 'Collect (Nonius B.V., 1997-2002)'
_computing_data_reduction Denzo-SMN
_computing_molecular_graphics 'PLATON (Spek, 2003)'
_computing_publication_material 'SHELXTL V6.1'
_computing_structure_refinement 'SHELXTL V6.1 (Sheldrick, 2008)'
_computing_structure_solution 'SIR-92 (Altomare et al., 1994)'
_diffrn_ambient_temperature 150(1)
_diffrn_detector_area_resol_mean 9
_diffrn_measured_fraction_theta_full 0.995
_diffrn_measured_fraction_theta_max 0.995
_diffrn_measurement_device_type 'Nonius KappaCCD'
_diffrn_measurement_method '\f scans and \w scans with \k offsets'
_diffrn_radiation_monochromator graphite
_diffrn_radiation_source 'fine-focus sealed tube'
_diffrn_radiation_type MoK\a
_diffrn_radiation_wavelength 0.71073
_diffrn_reflns_av_R_equivalents 0.0771
_diffrn_reflns_av_sigmaI/netI 0.0995
_diffrn_reflns_limit_h_max 18
_diffrn_reflns_limit_h_min -18
_diffrn_reflns_limit_k_max 8
_diffrn_reflns_limit_k_min -9
_diffrn_reflns_limit_l_max 16
_diffrn_reflns_limit_l_min -17
_diffrn_reflns_number 8563
_diffrn_reflns_theta_full 25.00
_diffrn_reflns_theta_max 25.00
_diffrn_reflns_theta_min 2.66
_diffrn_standards_number 0
_exptl_absorpt_coefficient_mu 0.095
_exptl_absorpt_correction_T_max 0.997
_exptl_absorpt_correction_T_min 0.820
_exptl_absorpt_correction_type multi-scan
_exptl_absorpt_process_details
;
multi-scan from symmetry-related measurements 
 Sortav (Blessing 1995)
;
_exptl_crystal_colour colourless
_exptl_crystal_density_diffrn 1.264
_exptl_crystal_density_method 'not measured'
_exptl_crystal_description plate
_exptl_crystal_F_000 680
_exptl_crystal_size_max 0.20
_exptl_crystal_size_mid 0.20
_exptl_crystal_size_min 0.04
_refine_diff_density_max 0.179
_refine_diff_density_min -0.207
_refine_diff_density_rms 0.047
_refine_ls_extinction_method none
_refine_ls_goodness_of_fit_ref 1.005
_refine_ls_hydrogen_treatment constr
_refine_ls_matrix_type full
_refine_ls_number_parameters 220
_refine_ls_number_reflns 2945
_refine_ls_number_restraints 0
_refine_ls_restrained_S_all 1.005
_refine_ls_R_factor_all 0.1345
_refine_ls_R_factor_gt 0.0534
_refine_ls_shift/su_max 0.000
_refine_ls_shift/su_mean 0.000
_refine_ls_structure_factor_coef Fsqd
_refine_ls_weighting_details 'calc w=1/[\s^2^(Fo^2^)+(0.0575P)^2^] where P=(Fo^2^+2Fc^2^)/3'
_refine_ls_weighting_scheme calc
_refine_ls_wR_factor_gt 0.1096
_refine_ls_wR_factor_ref 0.1420
_reflns_number_gt 1474
_reflns_number_total 2945
_reflns_threshold_expression I>2\s(I)
_cod_data_source_file jo802311w_si_011.cif
_cod_data_source_block k08304a
_cod_depositor_comments
;
The following automatic conversions were performed:
'_symmetry_cell_setting' value 'Monoclinic' changed to 'monoclinic'
according to '/home/saulius/struct/CIF-dictionaries/cif_core.dic'
dictionary named 'cif_core.dic' version 2.4.1 from 2010-06-29.

Automatic conversion script
Id: cif_fix_enum 1527 2010-12-29 10:47:43Z saulius 
;
_cod_original_sg_symbol_H-M 'P 21/c'
_cod_database_code 4024302

loop_
_symmetry_equiv_pos_as_xyz
'x, y, z'
'-x, y+1/2, -z+1/2'
'-x, -y, -z'
'x, -y-1/2, z-1/2'

loop_
_atom_site_label
_atom_site_type_symbol
_atom_site_fract_x
_atom_site_fract_y
_atom_site_fract_z
_atom_site_U_iso_or_equiv
_atom_site_adp_type
_atom_site_occupancy
_atom_site_symmetry_multiplicity
_atom_site_calc_flag
_atom_site_refinement_flags
_atom_site_disorder_assembly
_atom_site_disorder_group
F1 F 0.23658(18) 0.0554(3) 0.25985(15) 0.0626(10) Uani 0.721(5) 1 d P A 1
F1* F 0.3973(4) -0.2289(8) 0.0296(4) 0.051(2) Uani 0.279(5) 1 d P A 2
O1 O 0.07494(15) -0.1398(2) 0.16862(13) 0.0522(6) Uani 1 1 d . . .
O3 O 0.14586(14) -0.3682(2) 0.09042(13) 0.0489(6) Uani 1 1 d . . .
C2 C 0.0830(2) -0.3272(4) 0.15490(18) 0.0409(8) Uani 1 1 d . . .
C4 C 0.16637(19) -0.2612(4) 0.02241(19) 0.0363(7) Uani 1 1 d . . .
C5 C 0.15241(19) -0.0657(3) 0.03445(18) 0.0356(7) Uani 1 1 d . . .
H5 H 0.1268 -0.0209 -0.0289 0.043 Uiso 1 1 calc R . .
C6 C 0.0845(2) -0.0231(4) 0.10058(19) 0.0384(7) Uani 1 1 d . . .
C7 C -0.0117(2) -0.3977(4) 0.1168(2) 0.0542(9) Uani 1 1 d . . .
H7X H -0.0334 -0.3403 0.0570 0.081 Uiso 1 1 calc R . .
H7Y H -0.0508 -0.3714 0.1625 0.081 Uiso 1 1 calc R . .
H7Z H -0.0095 -0.5248 0.1073 0.081 Uiso 1 1 calc R . .
C8 C 0.1239(2) -0.4027(4) 0.24809(18) 0.0533(9) Uani 1 1 d . . .
H8X H 0.1817 -0.3505 0.2666 0.080 Uiso 1 1 calc R . .
H8Y H 0.1297 -0.5301 0.2423 0.080 Uiso 1 1 calc R . .
H8Z H 0.0869 -0.3763 0.2959 0.080 Uiso 1 1 calc R . .
O9 O 0.19932(14) -0.3234(2) -0.04206(13) 0.0461(6) Uani 1 1 d . . .
O10 O 0.04223(14) 0.1134(3) 0.09804(13) 0.0482(6) Uani 1 1 d . . .
C11 C 0.25033(18) 0.0317(3) 0.06030(18) 0.0345(7) Uani 1 1 d . B .
C12 C 0.31204(18) -0.0700(3) 0.13798(17) 0.0328(7) Uani 1 1 d . . .
C13 C 0.38010(19) -0.1889(4) 0.11981(19) 0.0374(8) Uani 1 1 d . B 1
H13 H 0.3880 -0.2057 0.0563 0.045 Uiso 0.721(5) 1 calc PR A 1
C14 C 0.4358(2) -0.2820(4) 0.1894(2) 0.0467(8) Uani 1 1 d . . .
H14 H 0.4805 -0.3561 0.1732 0.056 Uiso 1 1 calc R B 1
C15 C 0.4233(2) -0.2618(4) 0.2818(2) 0.0512(9) Uani 1 1 d . B .
H15 H 0.4593 -0.3231 0.3303 0.061 Uiso 1 1 calc R . .
C16 C 0.3567(2) -0.1496(4) 0.30371(19) 0.0499(9) Uani 1 1 d . . .
H16 H 0.3478 -0.1370 0.3672 0.060 Uiso 1 1 calc R B 1
C17 C 0.3030(2) -0.0560(4) 0.23266(19) 0.0425(8) Uani 1 1 d . A 1
H17* H 0.2592 0.0192 0.2500 0.051 Uiso 0.279(5) 1 calc PR A 2
C18 C 0.2346(2) 0.2233(3) 0.0888(2) 0.0470(8) Uani 1 1 d . . .
H18A H 0.2090 0.2249 0.1478 0.056 Uiso 1 1 calc R B .
H18B H 0.1931 0.2809 0.0393 0.056 Uiso 1 1 calc R . .
C19 C 0.3249(2) 0.3267(4) 0.1032(2) 0.0548(9) Uani 1 1 d . B .
H19A H 0.3144 0.4483 0.1229 0.066 Uiso 1 1 calc R . .
H19B H 0.3648 0.2702 0.1547 0.066 Uiso 1 1 calc R . .
C20 C 0.3700(2) 0.3331(4) 0.0151(2) 0.0620(10) Uani 1 1 d . . .
H20A H 0.3340 0.4023 -0.0344 0.074 Uiso 1 1 calc R B .
H20B H 0.4273 0.3919 0.0304 0.074 Uiso 1 1 calc R . .
C21 C 0.3830(2) 0.1487(4) -0.0212(2) 0.0521(9) Uani 1 1 d . B .
H21A H 0.4276 0.0863 0.0231 0.063 Uiso 1 1 calc R . .
H21B H 0.4038 0.1554 -0.0828 0.063 Uiso 1 1 calc R . .
C22 C 0.2931(2) 0.0431(4) -0.03177(18) 0.0422(8) Uani 1 1 d . . .
H22A H 0.2512 0.1000 -0.0813 0.051 Uiso 1 1 calc R B .
H22B H 0.3033 -0.0776 -0.0531 0.051 Uiso 1 1 calc R . .

loop_
_atom_site_aniso_label
_atom_site_aniso_U_11
_atom_site_aniso_U_22
_atom_site_aniso_U_33
_atom_site_aniso_U_23
_atom_site_aniso_U_13
_atom_site_aniso_U_12
F1 0.071(2) 0.076(2) 0.0440(14) -0.0118(13) 0.0194(13) 0.0106(15)
F1* 0.055(5) 0.056(4) 0.040(3) -0.006(3) 0.007(3) 0.011(3)
O1 0.0783(17) 0.0365(13) 0.0474(12) -0.0015(10) 0.0274(11) -0.0022(11)
O3 0.0691(16) 0.0381(12) 0.0459(11) 0.0036(10) 0.0299(11) 0.0038(11)
C2 0.053(2) 0.0334(17) 0.0389(16) -0.0025(14) 0.0167(16) -0.0018(15)
C4 0.0334(19) 0.0413(18) 0.0331(15) -0.0012(15) 0.0011(14) -0.0047(15)
C5 0.042(2) 0.0336(17) 0.0318(15) 0.0008(13) 0.0076(14) 0.0017(14)
C6 0.040(2) 0.0376(19) 0.0365(16) -0.0031(15) 0.0022(14) -0.0051(16)
C7 0.057(2) 0.055(2) 0.0504(18) -0.0042(16) 0.0042(17) -0.0042(18)
C8 0.065(3) 0.057(2) 0.0379(17) 0.0036(16) 0.0067(16) -0.0037(18)
O9 0.0558(15) 0.0447(12) 0.0402(11) -0.0071(10) 0.0148(11) 0.0007(11)
O10 0.0479(15) 0.0394(13) 0.0579(13) -0.0050(10) 0.0100(11) 0.0048(11)
C11 0.0371(19) 0.0296(16) 0.0366(15) 0.0011(13) 0.0049(13) -0.0005(14)
C12 0.0365(19) 0.0270(15) 0.0341(15) -0.0024(12) 0.0028(13) -0.0018(14)
C13 0.043(2) 0.0331(16) 0.0361(15) 0.0011(14) 0.0061(14) 0.0018(15)
C13* 0.043(2) 0.0331(16) 0.0361(15) 0.0011(14) 0.0061(14) 0.0018(15)
C14 0.043(2) 0.0402(18) 0.0547(19) 0.0032(16) 0.0006(16) -0.0043(16)
C15 0.053(2) 0.047(2) 0.0483(19) 0.0112(16) -0.0094(17) -0.0109(18)
C16 0.057(2) 0.057(2) 0.0336(16) 0.0039(16) -0.0013(16) -0.0105(19)
C17 0.045(2) 0.0448(18) 0.0384(17) -0.0054(15) 0.0089(15) -0.0042(16)
C17* 0.045(2) 0.0448(18) 0.0384(17) -0.0054(15) 0.0089(15) -0.0042(16)
C18 0.043(2) 0.0337(17) 0.0630(19) -0.0044(15) 0.0026(16) -0.0007(15)
C19 0.044(2) 0.0308(17) 0.088(2) -0.0036(17) 0.0074(19) 0.0003(16)
C20 0.050(2) 0.045(2) 0.088(3) 0.0180(19) 0.001(2) -0.0075(17)
C21 0.051(2) 0.055(2) 0.0518(18) 0.0143(16) 0.0137(16) -0.0038(17)
C22 0.044(2) 0.0458(19) 0.0371(15) 0.0086(14) 0.0068(14) -0.0034(16)

loop_
_atom_type_symbol
_atom_type_description
_atom_type_scat_dispersion_real
_atom_type_scat_dispersion_imag
_atom_type_scat_source
C C 0.0033 0.0016 'International Tables Vol C Tables 4.2.6.8 and 6.1.1.4'
H H 0.0000 0.0000 'International Tables Vol C Tables 4.2.6.8 and 6.1.1.4'
F F 0.0171 0.0103 'International Tables Vol C Tables 4.2.6.8 and 6.1.1.4'
O O 0.0106 0.0060 'International Tables Vol C Tables 4.2.6.8 and 6.1.1.4'

loop_
_geom_angle_atom_site_label_1
_geom_angle_atom_site_label_2
_geom_angle_atom_site_label_3
_geom_angle
_geom_angle_site_symmetry_1
_geom_angle_site_symmetry_3
_geom_angle_publ_flag
C6 O1 C2 122.0(2) . . ?
C4 O3 C2 125.3(2) . . ?
O1 C2 O3 111.9(2) . . ?
O1 C2 C8 106.7(2) . . ?
O3 C2 C8 104.4(2) . . ?
O1 C2 C7 106.7(2) . . ?
O3 C2 C7 112.1(2) . . ?
C8 C2 C7 115.1(2) . . ?
O9 C4 O3 119.2(3) . . ?
O9 C4 C5 123.4(3) . . ?
O3 C4 C5 117.2(2) . . ?
C4 C5 C6 113.3(2) . . ?
C4 C5 C11 108.6(2) . . ?
C6 C5 C11 116.3(2) . . ?
O10 C6 O1 117.7(3) . . ?
O10 C6 C5 124.5(3) . . ?
O1 C6 C5 117.7(3) . . ?
C18 C11 C12 112.5(2) . . ?
C18 C11 C22 106.0(2) . . ?
C12 C11 C22 109.9(2) . . ?
C18 C11 C5 107.6(2) . . ?
C12 C11 C5 112.1(2) . . ?
C22 C11 C5 108.5(2) . . ?
C17 C12 C13 114.1(2) . . ?
C17 C12 C11 121.4(3) . . ?
C13 C12 C11 124.5(2) . . ?
C14 C13 C12 124.9(3) . . ?
C15 C14 C13 117.9(3) . . ?
C14 C15 C16 119.7(3) . . ?
C15 C16 C17 121.0(3) . . ?
C12 C17 C16 122.3(3) . . ?
C12 C17 F1 119.6(3) . . ?
C16 C17 F1 118.1(3) . . ?
C11 C18 C19 109.3(2) . . ?
C20 C19 C18 114.0(3) . . ?
C21 C20 C19 110.7(2) . . ?
C20 C21 C22 109.8(3) . . ?
C11 C22 C21 114.8(2) . . ?

loop_
_geom_bond_atom_site_label_1
_geom_bond_atom_site_label_2
_geom_bond_distance
_geom_bond_site_symmetry_2
_geom_bond_publ_flag
F1 C17 1.433(4) . ?
O1 C6 1.347(3) . ?
O1 C2 1.450(3) . ?
O3 C4 1.349(3) . ?
O3 C2 1.476(3) . ?
C2 C8 1.511(4) . ?
C2 C7 1.584(4) . ?
C4 O9 1.221(3) . ?
C4 C5 1.519(4) . ?
C5 C6 1.556(4) . ?
C5 C11 1.682(4) . ?
C6 O10 1.227(3) . ?
C11 C18 1.546(4) . ?
C11 C12 1.566(4) . ?
C11 C22 1.571(3) . ?
C12 C17 1.396(4) . ?
C12 C13 1.444(4) . ?
C13 C14 1.413(4) . ?
C14 C15 1.382(4) . ?
C15 C16 1.412(4) . ?
C16 C17 1.413(4) . ?
C18 C19 1.594(4) . ?
C19 C20 1.538(4) . ?
C20 C21 1.523(4) . ?
C21 C22 1.598(4) . ?
